data_7056585
loop_
_publ_author_name
'Farf\'an, Norberto'
'Santillan, Rosa'
'Garcia Ortega, H\'ector'
'Guerrero, Tomas'
'Morales-Saavedra, O. G.'
'Lacroix, Pascal Georges'

_publ_section_title
;
 Bis(4-nitroanilines) in interaction through a \p-conjugated bridge:
 conformational effects and potential molecular switches
;
_journal_name_full 'New J. Chem.'
_journal_paper_doi 10.1039/C7NJ02622F
_journal_year 2017
_chemical_formula_moiety 'C22 H14 N4 O4'
_chemical_formula_sum 'C22 H14 N4 O4'
_chemical_formula_weight 398.37
_chemical_name_systematic
;
 ?
;
_space_group_IT_number 2
_symmetry_space_group_name_Hall '-P 1'
_symmetry_space_group_name_H-M 'P -1'
_atom_sites_solution_hydrogens geom
_atom_sites_solution_primary direct
_atom_sites_solution_secondary difmap
_audit_creation_method SHELXL-97
_audit_update_record
;
2014-05-14 deposited with the CCDC.
2017-09-05 downloaded from the CCDC.
;
_cell_angle_alpha 101.339(9)
_cell_angle_beta 91.268(9)
_cell_angle_gamma 105.658(10)
_cell_formula_units_Z 1
_cell_length_a 4.4715(5)
_cell_length_b 6.6057(7)
_cell_length_c 16.7243(18)
_cell_measurement_reflns_used 774
_cell_measurement_temperature 133(2)
_cell_measurement_theta_max 29.3942
_cell_measurement_theta_min 3.6687
_cell_volume 464.89(9)
_computing_molecular_graphics 'Ortep-3 for Windows (Farrugia, 1997)'
_computing_publication_material 'WinGX publication routines (Farrugia, 1999)'
_computing_structure_refinement 'SHELXL-97 (Sheldrick, 2008)'
_computing_structure_solution 'SIR2004 (Giacovazzo et al, 2004)'
_diffrn_ambient_temperature 133(2)
_diffrn_measured_fraction_theta_full 0.998
_diffrn_measured_fraction_theta_max 0.836
_diffrn_radiation_monochromator graphite
_diffrn_radiation_source 'fine-focus sealed tube'
_diffrn_radiation_type MoK\a
_diffrn_radiation_wavelength 0.71073
_diffrn_reflns_av_R_equivalents 0.0523
_diffrn_reflns_av_sigmaI/netI 0.1490
_diffrn_reflns_limit_h_max 5
_diffrn_reflns_limit_h_min -6
_diffrn_reflns_limit_k_max 6
_diffrn_reflns_limit_k_min -9
_diffrn_reflns_limit_l_max 21
_diffrn_reflns_limit_l_min -21
_diffrn_reflns_number 3596
_diffrn_reflns_theta_full 25.00
_diffrn_reflns_theta_max 29.46
_diffrn_reflns_theta_min 3.68
_exptl_absorpt_coefficient_mu 0.101
_exptl_absorpt_correction_T_max 1.0452
_exptl_absorpt_correction_T_min 0.9516
_exptl_absorpt_correction_type multi-scan
_exptl_absorpt_process_details
;
 ?
;
_exptl_crystal_colour colourless
_exptl_crystal_density_diffrn 1.423
_exptl_crystal_density_method 'not measured'
_exptl_crystal_description prism
_exptl_crystal_F_000 206
_exptl_crystal_size_max 0.125
_exptl_crystal_size_mid 0.125
_exptl_crystal_size_min 0.025
_refine_diff_density_max 0.239
_refine_diff_density_min -0.303
_refine_diff_density_rms 0.057
_refine_ls_extinction_method none
_refine_ls_goodness_of_fit_ref 0.807
_refine_ls_hydrogen_treatment mixed
_refine_ls_matrix_type full
_refine_ls_number_parameters 144
_refine_ls_number_reflns 2159
_refine_ls_number_restraints 0
_refine_ls_restrained_S_all 0.807
_refine_ls_R_factor_all 0.1356
_refine_ls_R_factor_gt 0.0511
_refine_ls_shift/su_max 0.002
_refine_ls_shift/su_mean 0.000
_refine_ls_structure_factor_coef Fsqd
_refine_ls_weighting_details 'calc w=1/[\s^2^(Fo^2^)+(0.0340P)^2^+0.0000P] where P=(Fo^2^+2Fc^2^)/3'
_refine_ls_weighting_scheme calc
_refine_ls_wR_factor_gt 0.0850
_refine_ls_wR_factor_ref 0.1009
_reflns_number_gt 990
_reflns_number_total 2159
_reflns_threshold_expression >2\s(I)
_cod_data_source_file c7nj02622f2.cif
_cod_data_source_block tgbv22cx
_cod_database_code 7056585

loop_
_symmetry_equiv_pos_as_xyz
'x, y, z'
'-x, -y, -z'

loop_
_atom_site_label
_atom_site_type_symbol
_atom_site_fract_x
_atom_site_fract_y
_atom_site_fract_z
_atom_site_U_iso_or_equiv
_atom_site_adp_type
_atom_site_occupancy
_atom_site_symmetry_multiplicity
_atom_site_calc_flag
_atom_site_refinement_flags
C1 C 0.1489(5) 0.9108(3) 0.23696(12) 0.0163(5) Uani 1 1 d .
C2 C 0.2941(5) 0.7493(3) 0.23603(13) 0.0161(5) Uani 1 1 d .
H2 H 0.3666 0.7240 0.2860 0.019 Uiso 1 1 calc R
C3 C 0.3328(4) 0.6257(3) 0.16238(12) 0.0139(5) Uani 1 1 d .
C4 C 0.2327(5) 0.6598(3) 0.08816(13) 0.0169(5) Uani 1 1 d .
H4 H 0.2658 0.5751 0.0381 0.020 Uiso 1 1 calc R
C5 C 0.0854(4) 0.8173(3) 0.08799(12) 0.0171(5) Uani 1 1 d .
H5 H 0.0156 0.8407 0.0374 0.021 Uiso 1 1 calc R
C6 C 0.0368(4) 0.9441(3) 0.16172(13) 0.0165(5) Uani 1 1 d .
C7 C 0.1077(5) 1.0482(4) 0.31074(13) 0.0193(5) Uani 1 1 d .
C8 C 0.0670(5) 1.1765(4) 0.36801(13) 0.0227(6) Uani 1 1 d .
C9 C 0.0302(5) 1.3383(4) 0.43524(13) 0.0221(6) Uani 1 1 d .
C10 C -0.0929(5) 1.5030(4) 0.42081(14) 0.0285(6) Uani 1 1 d .
H10 H -0.1564 1.5052 0.3665 0.034 Uiso 1 1 calc R
C11 C 0.1229(5) 1.3377(4) 0.51509(13) 0.0288(6) Uani 1 1 d .
H11 H 0.2072 1.2272 0.5257 0.035 Uiso 1 1 calc R
N1 N -0.1104(4) 1.0983(3) 0.16162(14) 0.0216(5) Uani 1 1 d .
N2 N 0.4831(4) 0.4566(3) 0.16186(11) 0.0187(5) Uani 1 1 d .
O1 O 0.5126(3) 0.3459(2) 0.09487(9) 0.0220(4) Uani 1 1 d .
O2 O 0.5754(3) 0.4285(2) 0.22809(9) 0.0237(4) Uani 1 1 d .
H1A H -0.157(5) 1.166(4) 0.2083(15) 0.044(8) Uiso 1 1 d .
H1B H -0.204(5) 1.111(4) 0.1137(15) 0.045(8) Uiso 1 1 d .

loop_
_atom_site_aniso_label
_atom_site_aniso_U_11
_atom_site_aniso_U_22
_atom_site_aniso_U_33
_atom_site_aniso_U_23
_atom_site_aniso_U_13
_atom_site_aniso_U_12
C1 0.0151(12) 0.0156(12) 0.0184(13) -0.0001(10) 0.0026(10) 0.0074(11)
C2 0.0187(12) 0.0167(12) 0.0137(12) 0.0034(10) 0.0002(9) 0.0060(10)
C3 0.0132(11) 0.0132(12) 0.0171(12) 0.0022(10) 0.0007(9) 0.0075(10)
C4 0.0187(12) 0.0164(13) 0.0166(12) 0.0012(10) 0.0013(9) 0.0082(11)
C5 0.0177(12) 0.0201(13) 0.0158(12) 0.0046(10) -0.0020(9) 0.0087(11)
C6 0.0135(12) 0.0150(13) 0.0216(13) 0.0028(11) 0.0018(9) 0.0056(11)
C7 0.0220(13) 0.0182(13) 0.0207(13) 0.0054(11) 0.0029(10) 0.0092(11)
C8 0.0243(13) 0.0264(14) 0.0194(13) 0.0043(11) 0.0018(10) 0.0107(12)
C9 0.0249(13) 0.0221(13) 0.0209(13) -0.0012(11) 0.0038(10) 0.0132(11)
C10 0.0387(15) 0.0324(15) 0.0171(13) -0.0002(11) 0.0011(11) 0.0181(13)
C11 0.0422(16) 0.0276(15) 0.0229(14) 0.0017(12) 0.0016(11) 0.0230(13)
N1 0.0245(12) 0.0204(12) 0.0246(13) 0.0056(10) 0.0023(10) 0.0138(10)
N2 0.0176(11) 0.0179(11) 0.0225(11) 0.0055(9) 0.0033(8) 0.0071(9)
O1 0.0287(9) 0.0217(9) 0.0188(9) 0.0015(7) 0.0068(7) 0.0141(8)
O2 0.0288(9) 0.0237(10) 0.0229(9) 0.0061(8) -0.0032(7) 0.0143(8)

loop_
_atom_type_symbol
_atom_type_description
_atom_type_scat_dispersion_real
_atom_type_scat_dispersion_imag
_atom_type_scat_source
C C 0.0033 0.0016 'International Tables Vol C Tables 4.2.6.8 and 6.1.1.4'
H H 0.0000 0.0000 'International Tables Vol C Tables 4.2.6.8 and 6.1.1.4'
N N 0.0061 0.0033 'International Tables Vol C Tables 4.2.6.8 and 6.1.1.4'
O O 0.0106 0.0060 'International Tables Vol C Tables 4.2.6.8 and 6.1.1.4'

loop_
_geom_angle_atom_site_label_1
_geom_angle_atom_site_label_2
_geom_angle_atom_site_label_3
_geom_angle
_geom_angle_site_symmetry_1
C2 C1 C6 119.37(19) .
C2 C1 C7 122.8(2) .
C6 C1 C7 117.79(18) .
C3 C2 C1 119.8(2) .
C3 C2 H2 120.1 .
C1 C2 H2 120.1 .
C2 C3 C4 121.64(19) .
C2 C3 N2 119.54(19) .
C4 C3 N2 118.82(18) .
C5 C4 C3 119.30(19) .
C5 C4 H4 120.3 .
C3 C4 H4 120.3 .
C4 C5 C6 120.8(2) .
C4 C5 H5 119.6 .
C6 C5 H5 119.6 .
N1 C6 C5 120.8(2) .
N1 C6 C1 120.13(19) .
C5 C6 C1 119.07(18) .
C8 C7 C1 173.6(2) .
C7 C8 C9 177.1(2) .
C11 C9 C10 119.0(2) .
C11 C9 C8 120.8(2) .
C10 C9 C8 120.2(2) .
C11 C10 C9 120.6(2) 2_586
C11 C10 H10 119.7 2_586
C9 C10 H10 119.7 .
C10 C11 C9 120.4(2) 2_586
C10 C11 H11 119.8 2_586
C9 C11 H11 119.8 .
C6 N1 H1A 119.3(16) .
C6 N1 H1B 121.0(15) .
H1A N1 H1B 118(2) .
O2 N2 O1 122.98(18) .
O2 N2 C3 118.61(17) .
O1 N2 C3 118.41(17) .

loop_
_geom_bond_atom_site_label_1
_geom_bond_atom_site_label_2
_geom_bond_distance
_geom_bond_site_symmetry_2
C1 C2 1.388(3) .
C1 C6 1.422(3) .
C1 C7 1.428(3) .
C2 C3 1.380(3) .
C2 H2 0.9500 .
C3 C4 1.390(3) .
C3 N2 1.450(3) .
C4 C5 1.374(3) .
C4 H4 0.9500 .
C5 C6 1.405(3) .
C5 H5 0.9500 .
C6 N1 1.354(3) .
C7 C8 1.201(3) .
C8 C9 1.437(3) .
C9 C11 1.391(3) .
C9 C10 1.402(3) .
C10 C11 1.383(3) 2_586
C10 H10 0.9500 .
C11 C10 1.383(3) 2_586
C11 H11 0.9500 .
N1 H1A 0.88(2) .
N1 H1B 0.93(3) .
N2 O2 1.238(2) .
N2 O1 1.242(2) .

loop_
_geom_torsion_atom_site_label_1
_geom_torsion_atom_site_label_2
_geom_torsion_atom_site_label_3
_geom_torsion_atom_site_label_4
_geom_torsion
_geom_torsion_site_symmetry_4
C6 C1 C2 C3 1.1(3) .
C7 C1 C2 C3 -178.5(2) .
C1 C2 C3 C4 0.7(3) .
C1 C2 C3 N2 -179.67(19) .
C2 C3 C4 C5 -1.5(3) .
N2 C3 C4 C5 178.94(19) .
C3 C4 C5 C6 0.3(3) .
C4 C5 C6 N1 -179.5(2) .
C4 C5 C6 C1 1.4(3) .
C2 C1 C6 N1 178.8(2) .
C7 C1 C6 N1 -1.6(3) .
C2 C1 C6 C5 -2.1(3) .
C7 C1 C6 C5 177.4(2) .
C2 C1 C7 C8 164(2) .
C6 C1 C7 C8 -15(2) .
C1 C7 C8 C9 -56(6) .
C7 C8 C9 C11 -111(5) .
C7 C8 C9 C10 68(5) .
C11 C9 C10 C11 -0.2(4) 2_586
C8 C9 C10 C11 -178.5(2) 2_586
C10 C9 C11 C10 0.2(4) 2_586
C8 C9 C11 C10 178.5(2) 2_586
C2 C3 N2 O2 -0.5(3) .
C4 C3 N2 O2 179.12(18) .
C2 C3 N2 O1 179.27(19) .
C4 C3 N2 O1 -1.1(3) .
